data_2206237
loop_
_publ_author_name
'Kooijman, Huub'
'Hogenbirk, Marijke'
'Schat, Gerrit'
'Akkerman, Otto S.'
'Bickelhaupt, Friedrich'
'Spek, Anthony L.'

_publ_section_title
(\m~2~-\h^2^-2-<i>tert</i>-Butylethyn-1-yl)(\m~2~-chloro)bis{[bis(\h^5^-cyclopentadienyl)dimethylsilane]titanium}
_journal_issue 7
_journal_name_full 'Acta Crystallographica Section E'
_journal_page_first m1329
_journal_page_last m1331
_journal_paper_doi 10.1107/S1600536805017903
_journal_volume 61
_journal_year 2005
_chemical_formula_iupac '[Ti2 Cl (C6 H9) (C12 H14 Si)2]'
_chemical_formula_moiety 'C30 H37 Cl Si2 Ti2'
_chemical_formula_sum 'C30 H37 Cl Si2 Ti2'
_chemical_formula_weight 584.97
_chemical_name_systematic
;
(\m~2~-chloro)(\m~2~-\h^2^-2-tert-butyl-ethyn-1-yl)-
bis[bis(\h~5~-cyclopentadienyl)dimethylsilane]dititanium(II)
;
_space_group_IT_number 2
_symmetry_cell_setting triclinic
_symmetry_space_group_name_Hall '-P 1'
_symmetry_space_group_name_H-M 'P -1'
_atom_sites_solution_hydrogens geom
_atom_sites_solution_primary direct
_atom_sites_solution_secondary difmap
_cell_angle_alpha 80.18(2)
_cell_angle_beta 83.89(3)
_cell_angle_gamma 74.93(3)
_cell_formula_units_Z 2
_cell_length_a 9.381(4)
_cell_length_b 11.552(3)
_cell_length_c 14.120(4)
_cell_measurement_reflns_used 25
_cell_measurement_temperature 298
_cell_measurement_theta_max 13.99
_cell_measurement_theta_min 9.90
_cell_volume 1452.8(9)
_computing_cell_refinement 'SET4 (de Boer & Duisenberg, 1984)'
_computing_data_collection 'locally modified CAD-4 Software (Enraf--Nonius, 1989)'
_computing_data_reduction 'HELENA (Spek, 1997)'
_computing_molecular_graphics 'PLATON (Spek, 2003)'
_computing_publication_material PLATON
_computing_structure_refinement 'SHELXL97 (Sheldrick, 1997)'
_computing_structure_solution 'SHELXS86 (Sheldrick, 1986)'
_diffrn_ambient_temperature 298
_diffrn_measured_fraction_theta_full 0.998
_diffrn_measured_fraction_theta_max 0.998
_diffrn_measurement_device_type 'Enraf-Nonius CAD4 Turbo'
_diffrn_measurement_method '\w/2\q scans with \D\w=1.35+0.35 tan \q deg'
_diffrn_radiation_monochromator graphite
_diffrn_radiation_source 'Rotating anode'
_diffrn_radiation_type MoK\a
_diffrn_radiation_wavelength 0.71073
_diffrn_reflns_av_R_equivalents 0.0806
_diffrn_reflns_av_sigmaI/netI 0.0709
_diffrn_reflns_limit_h_max 11
_diffrn_reflns_limit_h_min -11
_diffrn_reflns_limit_k_max 13
_diffrn_reflns_limit_k_min -13
_diffrn_reflns_limit_l_max 16
_diffrn_reflns_limit_l_min -16
_diffrn_reflns_number 6538
_diffrn_reflns_reduction_process ' ?'
_diffrn_reflns_theta_full 25.25
_diffrn_reflns_theta_max 25.25
_diffrn_reflns_theta_min 1.47
_diffrn_standards_decay_% 1
_diffrn_standards_interval_time 60
_diffrn_standards_number 3
_exptl_absorpt_coefficient_mu 0.741
_exptl_absorpt_process_details none
_exptl_crystal_colour black
_exptl_crystal_density_diffrn 1.337
_exptl_crystal_density_method 'not measured'
_exptl_crystal_description block
_exptl_crystal_F_000 612
_exptl_crystal_size_max 0.3
_exptl_crystal_size_mid 0.3
_exptl_crystal_size_min 0.2
_refine_diff_density_max 0.805
_refine_diff_density_min -0.773
_refine_ls_extinction_method none
_refine_ls_goodness_of_fit_ref 1.172
_refine_ls_hydrogen_treatment constr
_refine_ls_matrix_type full
_refine_ls_number_parameters 326
_refine_ls_number_reflns 5250
_refine_ls_number_restraints 0
_refine_ls_restrained_S_all 1.172
_refine_ls_R_factor_all 0.1344
_refine_ls_R_factor_gt 0.0703
_refine_ls_shift/su_max 0.000
_refine_ls_shift/su_mean 0.000
_refine_ls_structure_factor_coef Fsqd
_refine_ls_weighting_details 'w = 1/[\s^2^(F~o~^2^)+(0.075P)^2^+1.0P] where P=(F~o~^2^+2Fc^2^)/3'
_refine_ls_weighting_scheme calc
_refine_ls_wR_factor_gt 0.1562
_refine_ls_wR_factor_ref 0.1830
_reflns_number_gt 3134
_reflns_number_total 5250
_reflns_threshold_expression I>2\s(I)
_cod_data_source_file lh6444.cif
_cod_data_source_block I
_cod_depositor_comments
;
The following automatic conversions were performed:
'_symmetry_cell_setting' value 'Triclinic' changed to 'triclinic'
according to '/home/saulius/struct/CIF-dictionaries/cif_core.dic'
dictionary named 'cif_core.dic' version 2.4.1 from 2010-06-29.

Automatic conversion script
Id: cif_fix_enum 1527 2010-12-29 10:47:43Z saulius 

The following automatic conversions were performed:

'_symmetry_cell_setting' value 'Triclinic' changed to 'triclinic'
according to /home/saulius/struct/CIF-dictionaries/cif_core.dic
dictionary named 'cif_core.dic' version 2.4.1 from 2010-06-29.

Automatic conversion script
Id: cif_fix_values 1715 2011-07-08 13:25:40Z adriana 
;
_cod_database_code 2206237
_cod_database_fobs_code 2206237

loop_
_symmetry_equiv_pos_site_id
_symmetry_equiv_pos_as_xyz
1 x,y,z
2 -x,-y,-z

loop_
_atom_site_aniso_label
_atom_site_aniso_U_11
_atom_site_aniso_U_22
_atom_site_aniso_U_33
_atom_site_aniso_U_12
_atom_site_aniso_U_13
_atom_site_aniso_U_23
Ti1 0.0334(6) 0.0363(6) 0.0312(5) 0.0089(4) -0.0031(4) -0.0064(4)
Ti2 0.0338(6) 0.0332(6) 0.0331(5) 0.0067(4) -0.0051(4) -0.0041(4)
Cl1 0.0542(10) 0.0592(10) 0.0484(9) 0.0019(8) 0.0040(8) -0.0117(8)
Si1 0.0397(9) 0.0448(10) 0.0406(9) -0.0010(8) -0.0017(7) -0.0072(7)
Si2 0.0496(11) 0.0434(10) 0.0585(11) -0.0072(8) -0.0106(9) -0.0014(9)
C1 0.050(4) 0.044(4) 0.051(4) -0.003(3) -0.007(3) -0.005(3)
C2 0.065(5) 0.086(6) 0.066(5) -0.013(4) 0.016(4) -0.007(4)
C3 0.039(3) 0.041(3) 0.043(3) 0.008(3) -0.011(3) -0.009(3)
C4 0.048(4) 0.049(4) 0.041(3) 0.002(3) -0.009(3) -0.009(3)
C5 0.058(4) 0.044(4) 0.050(4) 0.000(3) -0.021(3) -0.001(3)
C6 0.046(4) 0.042(4) 0.062(4) 0.012(3) -0.024(3) -0.014(3)
C7 0.032(3) 0.058(4) 0.048(4) 0.012(3) -0.008(3) -0.018(3)
C8 0.042(3) 0.037(3) 0.044(3) 0.005(3) -0.005(3) -0.007(3)
C9 0.041(3) 0.038(3) 0.045(3) 0.011(3) -0.005(3) -0.009(3)
C10 0.038(3) 0.040(4) 0.068(4) 0.016(3) -0.019(3) -0.011(3)
C11 0.066(5) 0.037(3) 0.045(4) 0.005(3) -0.025(3) -0.004(3)
C12 0.054(4) 0.038(3) 0.040(3) 0.001(3) -0.005(3) 0.000(3)
C13 0.033(3) 0.034(3) 0.033(3) 0.002(2) -0.006(2) 0.001(2)
C14 0.040(3) 0.042(3) 0.033(3) 0.005(3) 0.004(2) -0.003(3)
C15 0.051(4) 0.060(4) 0.041(3) -0.005(3) 0.009(3) -0.017(3)
C16A 0.118(11) 0.106(10) 0.077(8) -0.056(9) 0.057(8) -0.038(7)
C17A 0.096(9) 0.157(13) 0.056(7) -0.053(9) 0.039(7) -0.054(8)
C18A 0.066(7) 0.129(12) 0.084(8) 0.034(8) 0.022(6) -0.024(8)
C19 0.031(3) 0.049(4) 0.050(4) -0.001(3) -0.007(3) -0.008(3)
C20 0.036(3) 0.056(4) 0.058(4) 0.004(3) -0.008(3) -0.010(3)
C21 0.040(4) 0.042(4) 0.070(4) 0.015(3) -0.023(3) -0.011(3)
C22 0.055(4) 0.046(4) 0.045(4) -0.003(3) -0.026(3) 0.011(3)
C23 0.052(4) 0.047(4) 0.036(3) 0.005(3) -0.011(3) -0.004(3)
C24 0.046(4) 0.032(3) 0.049(4) 0.003(3) -0.007(3) -0.001(3)
C25 0.056(4) 0.030(3) 0.052(4) 0.011(3) -0.007(3) -0.003(3)
C26 0.038(3) 0.036(3) 0.078(5) 0.006(3) -0.018(3) 0.003(3)
C27 0.069(5) 0.030(3) 0.053(4) 0.002(3) -0.030(4) 0.004(3)
C28 0.061(4) 0.040(3) 0.039(3) -0.002(3) -0.002(3) 0.005(3)
C29 0.059(5) 0.090(6) 0.109(7) -0.018(5) -0.006(5) 0.024(5)
C30 0.116(7) 0.051(4) 0.077(5) -0.010(5) -0.030(5) -0.007(4)
C17B 0.096(9) 0.157(13) 0.056(7) -0.053(9) 0.039(7) -0.054(8)
C18B 0.066(7) 0.129(12) 0.084(8) 0.034(8) 0.022(6) -0.024(8)
C16B 0.118(11) 0.106(10) 0.077(8) -0.056(9) 0.057(8) -0.038(7)

loop_
_atom_site_label
_atom_site_fract_x
_atom_site_fract_y
_atom_site_fract_z
_atom_site_U_iso_or_equiv
_atom_site_thermal_displace_type
_atom_site_calc_flag
_atom_site_refinement_flags
_atom_site_occupancy
_atom_site_type_symbol
Ti1 0.19468(11) 0.95342(9) 0.32188(7) 0.0367(3) Uani . . 1.000 Ti
Ti2 0.08494(11) 0.72927(9) 0.24673(7) 0.0361(3) Uani . . 1.000 Ti
Cl1 0.00670(18) 0.84882(15) 0.38838(12) 0.0570(6) Uani . . 1.000 Cl
Si1 0.35069(19) 1.16414(16) 0.35560(12) 0.0434(5) Uani . . 1.000 Si
Si2 -0.0938(2) 0.52214(16) 0.23425(14) 0.0515(6) Uani . . 1.000 Si
C1 0.2973(7) 1.2544(5) 0.4555(4) 0.050(2) Uani . . 1.000 C
C2 0.5061(8) 1.2043(7) 0.2755(5) 0.075(3) Uani . . 1.000 C
C3 0.3850(6) 0.9989(5) 0.3973(4) 0.0434(17) Uani . . 1.000 C
C4 0.2960(7) 0.9457(6) 0.4712(4) 0.048(2) Uani . . 1.000 C
C5 0.3128(7) 0.8258(6) 0.4629(5) 0.053(2) Uani . . 1.000 C
C6 0.4090(7) 0.8004(6) 0.3813(5) 0.052(2) Uani . . 1.000 C
C7 0.4513(6) 0.9059(6) 0.3408(5) 0.049(2) Uani . . 1.000 C
C8 0.1888(6) 1.1644(5) 0.2911(4) 0.0435(17) Uani . . 1.000 C
C9 0.0511(6) 1.1529(5) 0.3392(4) 0.0447(17) Uani . . 1.000 C
C10 -0.0282(7) 1.1128(5) 0.2791(5) 0.052(2) Uani . . 1.000 C
C11 0.0597(8) 1.0938(5) 0.1938(4) 0.051(2) Uani . . 1.000 C
C12 0.1912(7) 1.1247(5) 0.2008(4) 0.0469(19) Uani . . 1.000 C
C13 0.2461(6) 0.8515(5) 0.2124(4) 0.0357(17) Uani . . 1.000 C
C14 0.2707(6) 0.7858(5) 0.1498(4) 0.0420(17) Uani . . 1.000 C
C15 0.3737(7) 0.7609(6) 0.0589(4) 0.052(2) Uani . . 1.000 C
C16A 0.4128(18) 0.8764(12) 0.0136(9) 0.097(6) Uani . . 0.715(8) C
C17A 0.3038(16) 0.7129(16) -0.0137(8) 0.098(6) Uani . . 0.715(8) C
C18A 0.5134(14) 0.6655(15) 0.0904(9) 0.105(5) Uani . . 0.715(8) C
C19 -0.1231(6) 0.6853(5) 0.1863(4) 0.045(2) Uani . . 1.000 C
C20 -0.1786(7) 0.7798(6) 0.2397(5) 0.052(2) Uani . . 1.000 C
C21 -0.1363(7) 0.8840(6) 0.1907(5) 0.054(2) Uani . . 1.000 C
C22 -0.0528(7) 0.8525(6) 0.1078(4) 0.051(2) Uani . . 1.000 C
C23 -0.0415(7) 0.7300(6) 0.1058(4) 0.048(2) Uani . . 1.000 C
C24 0.0766(7) 0.5195(5) 0.2891(4) 0.045(2) Uani . . 1.000 C
C25 0.2147(7) 0.5209(5) 0.2384(5) 0.050(2) Uani . . 1.000 C
C26 0.3002(7) 0.5609(5) 0.2943(5) 0.054(2) Uani . . 1.000 C
C27 0.2187(8) 0.5888(5) 0.3779(5) 0.053(2) Uani . . 1.000 C
C28 0.0799(8) 0.5664(5) 0.3749(4) 0.0501(19) Uani . . 1.000 C
C29 -0.2417(9) 0.4879(8) 0.3266(7) 0.091(3) Uani . . 1.000 C
C30 -0.0626(10) 0.4301(6) 0.1354(6) 0.082(3) Uani . . 1.000 C
C17B 0.521(4) 0.785(4) 0.074(2) 0.098(6) Uani . . 0.285(8) C
C18B 0.302(4) 0.849(4) -0.020(2) 0.105(5) Uani . . 0.285(8) C
C16B 0.403(5) 0.635(3) 0.040(3) 0.097(6) Uani . . 0.285(8) C
H1C 0.20830 1.23880 0.48920 0.0750 Uiso calc R 1.000 H
H2B 0.52000 1.16420 0.21980 0.1140 Uiso calc R 1.000 H
H2C 0.59490 1.17910 0.30960 0.1140 Uiso calc R 1.000 H
H2A 0.48380 1.29050 0.25560 0.1140 Uiso calc R 1.000 H
H1A 0.28070 1.33900 0.43010 0.0750 Uiso calc R 1.000 H
H1B 0.37520 1.23230 0.49900 0.0750 Uiso calc R 1.000 H
H7 0.51340 0.91420 0.28550 0.0580 Uiso calc R 1.000 H
H9 0.01900 1.16960 0.40120 0.0540 Uiso calc R 1.000 H
H10 -0.12280 1.10070 0.29310 0.0620 Uiso calc R 1.000 H
H11 0.03440 1.06550 0.14160 0.0610 Uiso calc R 1.000 H
H12 0.26890 1.12020 0.15380 0.0560 Uiso calc R 1.000 H
H16A 0.47710 0.86260 -0.04320 0.1450 Uiso calc . 0.715(8) H
H16B 0.46220 0.90370 0.05840 0.1450 Uiso calc . 0.715(8) H
H16C 0.32430 0.93690 -0.00370 0.1450 Uiso calc . 0.715(8) H
H17A 0.28060 0.63800 0.01540 0.1470 Uiso calc . 0.715(8) H
H17B 0.37190 0.69920 -0.06880 0.1470 Uiso calc . 0.715(8) H
H17C 0.21490 0.77110 -0.03360 0.1470 Uiso calc . 0.715(8) H
H18A 0.48780 0.59150 0.11920 0.1580 Uiso calc . 0.715(8) H
H18B 0.55890 0.69420 0.13660 0.1580 Uiso calc . 0.715(8) H
H18C 0.58130 0.65110 0.03540 0.1580 Uiso calc . 0.715(8) H
H20 -0.23440 0.77510 0.29810 0.0630 Uiso calc R 1.000 H
H21 -0.16020 0.95990 0.21040 0.0650 Uiso calc R 1.000 H
H22 -0.01150 0.90410 0.06160 0.0610 Uiso calc R 1.000 H
H23 0.01130 0.68550 0.05880 0.0570 Uiso calc R 1.000 H
H25 0.24360 0.49860 0.17760 0.0600 Uiso calc R 1.000 H
H26 0.39670 0.56770 0.27790 0.0640 Uiso calc R 1.000 H
H27 0.25030 0.61740 0.42770 0.0630 Uiso calc R 1.000 H
H28 0.00230 0.58020 0.42160 0.0600 Uiso calc R 1.000 H
H29A -0.22060 0.40220 0.34870 0.1360 Uiso calc R 1.000 H
H29B -0.33570 0.51380 0.29850 0.1360 Uiso calc R 1.000 H
H29C -0.24470 0.53010 0.38010 0.1360 Uiso calc R 1.000 H
H30A -0.04800 0.34600 0.16200 0.1220 Uiso calc R 1.000 H
H30B 0.02360 0.44200 0.09560 0.1220 Uiso calc R 1.000 H
H30C -0.14710 0.45460 0.09720 0.1220 Uiso calc R 1.000 H
H4 0.23560 0.98600 0.51810 0.0580 Uiso calc R 1.000 H
H5 0.26850 0.77120 0.50380 0.0630 Uiso calc R 1.000 H
H6 0.43890 0.72630 0.35850 0.0620 Uiso calc R 1.000 H
H16D 0.31130 0.61820 0.02800 0.1450 Uiso calc . 0.285(8) H
H16E 0.44450 0.57990 0.09440 0.1450 Uiso calc . 0.285(8) H
H16F 0.47040 0.62410 -0.01590 0.1450 Uiso calc . 0.285(8) H
H17D 0.50500 0.86680 0.08650 0.1470 Uiso calc . 0.285(8) H
H17E 0.58550 0.77500 0.01650 0.1470 Uiso calc . 0.285(8) H
H17F 0.56580 0.72960 0.12710 0.1470 Uiso calc . 0.285(8) H
H18D 0.28540 0.92950 -0.00380 0.1580 Uiso calc . 0.285(8) H
H18E 0.20970 0.83350 -0.02900 0.1580 Uiso calc . 0.285(8) H
H18F 0.36530 0.84260 -0.07770 0.1580 Uiso calc . 0.285(8) H

loop_
_atom_type_symbol
_atom_type_description
_atom_type_scat_dispersion_real
_atom_type_scat_dispersion_imag
_atom_type_scat_source
Ti Ti 0.2776 0.4457 'International Tables Vol C Tables 4.2.6.8 and 6.1.1.4'
Si Si 0.0817 0.0704 'International Tables Vol C Tables 4.2.6.8 and 6.1.1.4'
Cl Cl 0.1484 0.1585 'International Tables Vol C Tables 4.2.6.8 and 6.1.1.4'
H H 0.0000 0.0000 'International Tables Vol C Tables 4.2.6.8 and 6.1.1.4'
C C 0.0033 0.0016 'International Tables Vol C Tables 4.2.6.8 and 6.1.1.4'

loop_
_geom_angle_atom_site_label_1
_geom_angle_atom_site_label_2
_geom_angle_atom_site_label_3
_geom_angle
_geom_angle_publ_flag
Cl1 Ti1 C3 130.60(15) no
Cl1 Ti1 C4 95.95(17) no
Cl1 Ti1 C5 79.11(17) no
Cl1 Ti1 C6 98.41(17) no
Cl1 Ti1 C7 131.72(18) no
Cl1 Ti1 C8 131.26(15) no
Cl1 Ti1 C9 96.73(15) no
Cl1 Ti1 C10 79.96(16) no
Cl1 Ti1 C11 99.07(18) no
Cl1 Ti1 C12 132.10(18) no
C3 Ti1 C5 56.7(2) no
C3 Ti1 C6 57.0(2) no
C3 Ti1 C7 34.8(2) no
C3 Ti1 C8 67.7(2) no
C3 Ti1 C9 87.1(2) no
C3 Ti1 C10 119.9(2) no
C3 Ti1 C11 122.4(2) no
C3 Ti1 C12 90.5(2) no
C3 Ti1 C13 120.6(2) no
C4 Ti1 C5 33.1(2) no
C4 Ti1 C6 55.9(2) no
C4 Ti1 C7 56.8(2) no
C4 Ti1 C8 87.5(2) no
C4 Ti1 C9 88.2(2) no
C4 Ti1 C10 118.4(2) no
C4 Ti1 C11 142.3(2) no
C4 Ti1 C12 119.2(2) no
C4 Ti1 C13 135.1(2) no
C5 Ti1 C6 33.6(2) no
C5 Ti1 C7 56.1(2) no
C5 Ti1 C8 120.0(2) no
C5 Ti1 C9 118.2(2) no
C5 Ti1 C10 140.7(2) no
C5 Ti1 C11 173.8(2) no
C5 Ti1 C12 147.0(2) no
C5 Ti1 C13 106.5(2) no
C6 Ti1 C7 33.8(2) no
C6 Ti1 C8 122.4(2) no
C6 Ti1 C9 142.1(2) no
C6 Ti1 C10 174.0(2) no
C6 Ti1 C11 152.3(2) no
C6 Ti1 C12 127.6(2) no
C6 Ti1 C13 79.2(2) no
C7 Ti1 C8 90.2(2) no
C7 Ti1 C9 118.7(2) no
C7 Ti1 C10 146.6(2) no
C7 Ti1 C11 127.3(2) no
C7 Ti1 C12 95.8(2) no
C7 Ti1 C13 86.5(2) no
C8 Ti1 C9 34.6(2) no
C8 Ti1 C10 56.6(2) no
C8 Ti1 C11 56.8(2) no
C8 Ti1 C12 34.72(19) no
C8 Ti1 C13 120.4(2) no
C9 Ti1 C10 33.4(2) no
C9 Ti1 C11 55.88(19) no
C9 Ti1 C12 56.6(2) no
C9 Ti1 C13 135.3(2) no
C10 Ti1 C11 33.3(2) no
C10 Ti1 C12 55.6(2) no
C10 Ti1 C13 106.5(2) no
C11 Ti1 C12 33.5(2) no
C11 Ti1 C13 79.4(2) no
C12 Ti1 C13 86.5(2) no
Cg1 Ti1 Cg2 128.96(13) yes
Cg1 Ti1 Cl1 108.25(11) yes
Cg1 Ti1 C13 106.72(19) yes
Cg2 Ti1 Cl1 109.01(10) yes
Cg2 Ti1 C13 106.71(18) yes
Cl1 Ti1 C13 90.27(17) yes
C3 Ti1 C4 34.8(2) no
Cl1 Ti2 C13 81.44(15) no
Cl1 Ti2 C14 112.72(16) no
Cl1 Ti2 C19 111.91(15) no
Cl1 Ti2 C20 79.86(17) no
Cl1 Ti2 C21 77.48(17) no
Cl1 Ti2 C22 106.85(16) no
Cl1 Ti2 C23 131.30(17) no
Cl1 Ti2 C24 112.93(15) no
Cl1 Ti2 C25 132.02(18) no
Cl1 Ti2 C26 107.06(17) no
Cl1 Ti2 C27 78.01(16) no
Cl1 Ti2 C28 80.27(15) no
C13 Ti2 C14 31.3(2) no
C13 Ti2 C19 142.4(2) no
C13 Ti2 C20 129.7(2) no
C13 Ti2 C21 96.6(2) no
C13 Ti2 C22 87.4(2) no
C13 Ti2 C23 111.0(2) no
C13 Ti2 C24 142.2(2) no
C13 Ti2 C25 110.2(2) no
C13 Ti2 C26 87.1(2) no
C13 Ti2 C27 96.7(2) no
C13 Ti2 C28 129.6(2) no
C14 Ti2 C19 123.1(2) no
C14 Ti2 C20 133.8(2) no
C14 Ti2 C21 103.1(2) no
C14 Ti2 C22 79.1(2) no
C14 Ti2 C23 89.5(2) no
C14 Ti2 C24 122.0(2) no
C14 Ti2 C25 88.2(2) no
C14 Ti2 C26 78.1(2) no
C14 Ti2 C27 102.3(2) no
C14 Ti2 C28 132.8(2) no
C19 Ti2 C20 33.6(2) no
C19 Ti2 C21 55.7(2) no
C19 Ti2 C22 55.3(2) no
C19 Ti2 C23 33.7(2) no
C19 Ti2 C24 66.8(2) no
C19 Ti2 C25 87.2(2) no
C19 Ti2 C26 119.2(2) no
C19 Ti2 C27 120.1(2) no
C19 Ti2 C28 87.9(2) no
C20 Ti2 C21 33.7(2) no
C20 Ti2 C22 55.0(2) no
C20 Ti2 C23 55.5(2) no
C20 Ti2 C24 87.9(2) no
C20 Ti2 C25 117.0(2) no
C20 Ti2 C26 143.1(2) no
C20 Ti2 C27 123.9(2) no
C20 Ti2 C28 92.2(3) no
C21 Ti2 C22 32.5(2) no
C21 Ti2 C23 54.9(2) no
C21 Ti2 C24 120.2(2) no
C21 Ti2 C25 141.6(2) no
C21 Ti2 C26 174.6(2) no
C21 Ti2 C27 149.9(2) no
C21 Ti2 C28 124.1(2) no
C22 Ti2 C23 33.0(2) no
C22 Ti2 C24 118.3(2) no
C22 Ti2 C25 119.7(2) no
C22 Ti2 C26 144.4(2) no
C22 Ti2 C27 174.1(2) no
C22 Ti2 C28 142.9(2) no
C23 Ti2 C24 86.1(2) no
C23 Ti2 C25 89.1(2) no
C23 Ti2 C26 120.0(2) no
C23 Ti2 C27 141.1(2) no
C23 Ti2 C28 116.3(2) no
C24 Ti2 C25 34.1(2) no
C24 Ti2 C26 55.6(2) no
C24 Ti2 C27 56.0(2) no
C24 Ti2 C28 34.30(19) no
C25 Ti2 C26 33.0(2) no
C25 Ti2 C27 54.9(2) no
C25 Ti2 C28 56.0(2) no
C26 Ti2 C27 32.4(2) no
C26 Ti2 C28 55.0(2) no
C27 Ti2 C28 33.5(3) no
Cg3 Ti2 Cg4 126.70(13) yes
Cg3 Ti2 Cg5 111.61(15) yes
Cg3 Ti2 Cl1 102.27(10) yes
Cg4 Ti2 Cg5 110.88(15) yes
Cg4 Ti2 Cl1 102.93(9) yes
Cg5 Ti2 Cl1 97.00(13) yes
Ti1 Cl1 Ti2 85.72(7) yes
C1 Si1 C2 112.6(3) no
C1 Si1 C3 112.8(3) no
C1 Si1 C8 111.9(3) no
C2 Si1 C3 112.2(3) no
C2 Si1 C8 114.0(3) no
C3 Si1 C8 91.8(3) no
C19 Si2 C24 92.0(3) no
C19 Si2 C29 113.3(3) no
C19 Si2 C30 111.0(3) no
C24 Si2 C29 112.2(4) no
C24 Si2 C30 113.8(4) no
C29 Si2 C30 112.9(4) no
Ti1 C3 Si1 100.3(3) no
Ti1 C3 C4 72.6(3) no
Ti1 C3 C7 71.7(3) no
Si1 C3 C4 123.7(5) no
Si1 C3 C7 126.0(5) no
C4 C3 C7 105.1(5) no
Ti1 C4 C3 72.7(3) no
Ti1 C4 C5 76.0(4) no
C3 C4 C5 109.9(6) no
Ti1 C5 C4 70.9(4) no
Ti1 C5 C6 72.3(4) no
C4 C5 C6 107.8(6) no
Ti1 C6 C5 74.1(4) no
Ti1 C6 C7 70.6(4) no
C5 C6 C7 107.9(6) no
Ti1 C7 C3 73.5(3) no
Ti1 C7 C6 75.7(4) no
C3 C7 C6 109.3(6) no
Ti1 C8 Si1 100.1(2) no
Ti1 C8 C9 72.6(3) no
Ti1 C8 C12 72.3(3) no
Si1 C8 C9 123.0(4) no
Si1 C8 C12 126.9(5) no
C9 C8 C12 105.1(5) no
Ti1 C9 C8 72.8(3) no
Ti1 C9 C10 75.9(3) no
C8 C9 C10 109.4(5) no
Ti1 C10 C9 70.7(4) no
Ti1 C10 C11 72.6(4) no
C9 C10 C11 108.0(6) no
Ti1 C11 C10 74.1(4) no
Ti1 C11 C12 71.1(4) no
C10 C11 C12 108.0(5) no
Ti1 C12 C8 73.0(3) no
Ti1 C12 C11 75.4(3) no
C8 C12 C11 109.5(5) no
Ti1 C13 Ti2 102.6(2) yes
Ti1 C13 C14 175.7(5) no
Ti2 C13 C14 73.2(4) no
Ti2 C14 C13 75.5(4) no
Ti2 C14 C15 144.2(4) no
C13 C14 C15 140.2(6) yes
C14 C15 C16A 108.3(7) no
C14 C15 C17A 112.7(7) no
C14 C15 C18A 107.9(6) no
C14 C15 C16B 113.5(18) no
C14 C15 C17B 107.6(13) no
C14 C15 C18B 105.5(15) no
C16A C15 C17A 109.9(9) no
C16A C15 C18A 109.8(9) no
C17A C15 C18A 108.3(10) no
C16B C15 C17B 108(3) no
C16B C15 C18B 112(2) no
C17B C15 C18B 110(2) no
Ti2 C19 Si2 100.5(3) no
Ti2 C19 C20 72.6(4) no
Ti2 C19 C23 73.5(4) no
Si2 C19 C20 125.4(5) no
Si2 C19 C23 123.3(5) no
C20 C19 C23 106.9(5) no
Ti2 C20 C19 73.8(4) no
Ti2 C20 C21 75.7(4) no
C19 C20 C21 108.8(6) no
Ti2 C21 C20 70.6(4) no
Ti2 C21 C22 74.6(4) no
C20 C21 C22 107.4(6) no
Ti2 C22 C21 72.9(4) no
Ti2 C22 C23 70.9(4) no
C21 C22 C23 108.1(6) no
Ti2 C23 C19 72.8(3) no
Ti2 C23 C22 76.0(4) no
C19 C23 C22 108.7(5) no
Ti2 C24 Si2 100.7(3) no
Ti2 C24 C25 73.0(3) no
Ti2 C24 C28 71.7(3) no
Si2 C24 C25 125.3(5) no
Si2 C24 C28 124.4(5) no
C25 C24 C28 105.5(6) no
Ti2 C25 C24 73.0(3) no
Ti2 C25 C26 75.8(3) no
C24 C25 C26 108.8(6) no
Ti2 C26 C25 71.2(4) no
Ti2 C26 C27 73.3(4) no
C25 C26 C27 108.8(6) no
Ti2 C27 C26 74.3(4) no
Ti2 C27 C28 70.3(4) no
C26 C27 C28 107.9(6) no
Ti2 C28 C24 74.0(3) no
Ti2 C28 C27 76.2(4) no
C24 C28 C27 109.0(6) no
Si1 C1 H1A 109.00 no
Si1 C1 H1B 109.00 no
Si1 C1 H1C 109.00 no
H1A C1 H1B 110.00 no
H1A C1 H1C 109.00 no
H1B C1 H1C 110.00 no
Si1 C2 H2A 109.00 no
Si1 C2 H2B 109.00 no
Si1 C2 H2C 109.00 no
H2A C2 H2B 109.00 no
H2A C2 H2C 109.00 no
H2B C2 H2C 109.00 no
Ti1 C4 H4 118.00 no
C3 C4 H4 125.00 no
C5 C4 H4 125.00 no
Ti1 C5 H5 122.00 no
C4 C5 H5 126.00 no
C6 C5 H5 126.00 no
Ti1 C6 H6 121.00 no
C5 C6 H6 126.00 no
C7 C6 H6 126.00 no
Ti1 C7 H7 117.00 no
C3 C7 H7 125.00 no
C6 C7 H7 125.00 no
Ti1 C9 H9 118.00 no
C8 C9 H9 125.00 no
C10 C9 H9 125.00 no
Ti1 C10 H10 122.00 no
C9 C10 H10 126.00 no
C11 C10 H10 126.00 no
Ti1 C11 H11 121.00 no
C10 C11 H11 126.00 no
C12 C11 H11 126.00 no
Ti1 C12 H12 118.00 no
C8 C12 H12 125.00 no
C11 C12 H12 125.00 no
C15 C16A H16A 109.00 no
C15 C16A H16B 110.00 no
C15 C16A H16C 109.00 no
H16A C16A H16B 109.00 no
H16A C16A H16C 109.00 no
H16B C16A H16C 110.00 no
H16E C16B H16F 110.00 no
C15 C16B H16F 110.00 no
C15 C16B H16D 109.00 no
C15 C16B H16E 110.00 no
H16D C16B H16E 109.00 no
H16D C16B H16F 109.00 no
C15 C17A H17B 109.00 no
C15 C17A H17A 109.00 no
H17A C17A H17B 109.00 no
H17A C17A H17C 109.00 no
C15 C17A H17C 110.00 no
H17B C17A H17C 109.00 no
C15 C17B H17D 109.00 no
C15 C17B H17E 109.00 no
C15 C17B H17F 110.00 no
H17D C17B H17E 109.00 no
H17D C17B H17F 110.00 no
H17E C17B H17F 110.00 no
C15 C18A H18B 109.00 no
C15 C18A H18C 109.00 no
C15 C18A H18A 110.00 no
H18A C18A H18B 109.00 no
H18A C18A H18C 110.00 no
H18B C18A H18C 109.00 no
C15 C18B H18D 109.00 no
C15 C18B H18E 110.00 no
C15 C18B H18F 109.00 no
H18E C18B H18F 110.00 no
H18D C18B H18E 110.00 no
H18D C18B H18F 109.00 no
C19 C20 H20 126.00 no
Ti2 C20 H20 117.00 no
C21 C20 H20 126.00 no
Ti2 C21 H21 120.00 no
C20 C21 H21 126.00 no
C22 C21 H21 126.00 no
C23 C22 H22 126.00 no
C21 C22 H22 126.00 no
Ti2 C22 H22 122.00 no
Ti2 C23 H23 118.00 no
C19 C23 H23 126.00 no
C22 C23 H23 126.00 no
Ti2 C25 H25 118.00 no
C26 C25 H25 126.00 no
C24 C25 H25 126.00 no
C25 C26 H26 126.00 no
Ti2 C26 H26 122.00 no
C27 C26 H26 126.00 no
C26 C27 H27 126.00 no
Ti2 C27 H27 121.00 no
C28 C27 H27 126.00 no
C24 C28 H28 125.00 no
C27 C28 H28 126.00 no
Ti2 C28 H28 116.00 no
Si2 C29 H29B 110.00 no
H29A C29 H29C 109.00 no
Si2 C29 H29C 109.00 no
H29A C29 H29B 109.00 no
Si2 C29 H29A 110.00 no
H29B C29 H29C 109.00 no
Si2 C30 H30C 109.00 no
H30A C30 H30C 110.00 no
H30B C30 H30C 109.00 no
H30A C30 H30B 109.00 no
Si2 C30 H30A 109.00 no
Si2 C30 H30B 110.00 no

loop_
_geom_bond_atom_site_label_1
_geom_bond_atom_site_label_2
_geom_bond_distance
_geom_bond_publ_flag
Ti1 Cl1 2.413(2) yes
Ti1 C3 2.384(6) no
Ti1 C4 2.382(6) no
Ti1 C5 2.446(7) no
Ti1 C6 2.424(7) no
Ti1 C7 2.360(6) no
Ti1 C8 2.389(6) no
Ti1 C9 2.386(6) no
Ti1 C10 2.452(6) no
Ti1 C11 2.434(6) no
Ti1 C12 2.380(6) no
Ti1 C13 2.043(6) yes
Ti1 Cg1 2.081(3) yes
Ti1 Cg2 2.091(3) yes
Ti2 Cl1 2.559(2) yes
Ti2 C13 2.288(6) yes
Ti2 C14 2.262(6) yes
Ti2 C19 2.411(6) no
Ti2 C20 2.397(7) no
Ti2 C21 2.463(7) no
Ti2 C22 2.485(6) no
Ti2 C23 2.420(6) no
Ti2 C24 2.415(6) no
Ti2 C25 2.415(6) no
Ti2 C26 2.472(6) no
Ti2 C27 2.459(7) no
Ti2 C28 2.384(6) no
Ti2 Cg3 2.126(3) yes
Ti2 Cg4 2.118(3) yes
Ti2 Cg5 2.190(5) yes
Si1 C1 1.846(6) no
Si1 C2 1.855(8) no
Si1 C3 1.852(6) no
Si1 C8 1.851(6) no
Si2 C19 1.850(6) no
Si2 C24 1.840(7) no
Si2 C29 1.873(10) no
Si2 C30 1.850(8) no
C3 C4 1.423(8) no
C3 C7 1.420(9) no
C4 C5 1.377(10) no
C5 C6 1.409(10) no
C6 C7 1.391(10) no
C8 C9 1.421(8) no
C8 C12 1.423(8) no
C9 C10 1.391(9) no
C10 C11 1.401(9) no
C11 C12 1.388(10) no
C13 C14 1.227(8) yes
C14 C15 1.543(8) no
C15 C16A 1.496(16) no
C15 C17A 1.521(16) no
C15 C18A 1.528(17) no
C15 C16B 1.47(3) no
C15 C17B 1.52(4) no
C15 C18B 1.47(4) no
C19 C20 1.390(9) no
C19 C23 1.402(8) no
C20 C21 1.411(10) no
C21 C22 1.385(9) no
C22 C23 1.396(10) no
C24 C25 1.414(9) no
C24 C28 1.415(8) no
C25 C26 1.390(9) no
C26 C27 1.375(10) no
C27 C28 1.398(11) no
C1 H1A 0.9600 no
C1 H1B 0.9600 no
C1 H1C 0.9600 no
C2 H2A 0.9600 no
C2 H2B 0.9600 no
C2 H2C 0.9600 no
C4 H4 0.9300 no
C5 H5 0.9300 no
C6 H6 0.9300 no
C7 H7 0.9300 no
C9 H9 0.9300 no
C10 H10 0.9300 no
C11 H11 0.9300 no
C12 H12 0.9300 no
C16A H16A 0.9600 no
C16A H16B 0.9600 no
C16A H16C 0.9600 no
C16B H16F 0.9600 no
C16B H16D 0.9700 no
C16B H16E 0.9600 no
C17A H17B 0.9600 no
C17A H17A 0.9600 no
C17A H17C 0.9600 no
C17B H17F 0.9500 no
C17B H17D 0.9600 no
C17B H17E 0.9600 no
C18A H18B 0.9600 no
C18A H18A 0.9600 no
C18A H18C 0.9600 no
C18B H18D 0.9600 no
C18B H18E 0.9500 no
C18B H18F 0.9600 no
C20 H20 0.9300 no
C21 H21 0.9300 no
C22 H22 0.9300 no
C23 H23 0.9300 no
C25 H25 0.9300 no
C26 H26 0.9300 no
C27 H27 0.9300 no
C28 H28 0.9300 no
C29 H29B 0.9600 no
C29 H29C 0.9600 no
C29 H29A 0.9600 no
C30 H30C 0.9600 no
C30 H30A 0.9600 no
C30 H30B 0.9600 no

loop_
_geom_contact_atom_site_label_1
_geom_contact_atom_site_label_2
_geom_contact_distance
_geom_contact_site_symmetry_2
_geom_contact_publ_flag
Ti2 H26 3.0600 . no
Ti2 H27 3.0500 . no
Cl1 C4 3.562(7) . no
Cl1 C5 3.094(7) . no
Cl1 C9 3.586(6) . no
Cl1 C10 3.126(6) . no
Cl1 C13 3.169(6) . no
Cl1 C20 3.183(7) . no
Cl1 C21 3.144(7) . no
Cl1 C27 3.160(6) . no
Cl1 C28 3.189(6) . no
Cl1 H5 2.9500 . no
Cl1 H10 2.9900 . no
Cl1 H20 3.0700 . no
Cl1 H21 3.0200 . no
Cl1 H27 3.0400 . no
Cl1 H28 3.0700 . no
Cl1 H1C 2.7900 2_576 no
Cl1 H4 2.9200 2_576 no
Cl1 H9 2.9300 2_576 no
C3 C8 2.659(8) . no
C3 C5 2.292(9) . no
C3 C6 2.293(9) . no
C3 C9 3.287(8) . no
C3 C12 3.382(8) . no
C4 C9 3.318(9) . no
C4 Si1 2.896(7) . no
C4 C6 2.251(9) . no
C4 Cl1 3.562(7) . no
C4 C8 3.300(8) . no
C4 C7 2.257(9) . no
C5 C3 2.292(9) . no
C5 Cl1 3.094(7) . no
C5 C7 2.263(10) . no
C5 C27 3.510(9) . no
C6 C27 3.390(10) . no
C6 C13 2.863(9) . no
C6 Ti2 4.073(7) . no
C6 C3 2.293(9) . no
C6 C4 2.251(9) . no
C7 C13 3.025(9) . no
C7 C8 3.362(9) . no
C7 C12 3.517(9) . no
C7 C5 2.263(10) . no
C7 C4 2.257(9) . no
C7 Si1 2.922(7) . no
C8 C4 3.300(8) . no
C8 C10 2.295(9) . no
C8 C3 2.659(8) . no
C8 C11 2.296(9) . no
C8 C7 3.362(9) . no
C9 C11 2.259(8) . no
C9 C12 2.258(8) . no
C9 C4 3.318(9) . no
C9 Si1 2.882(6) . no
C9 C3 3.287(8) . no
C9 Cl1 3.586(6) . no
C10 Cl1 3.126(6) . no
C10 C21 3.516(9) . no
C10 C12 2.256(9) . no
C10 C8 2.295(9) . no
C11 Ti2 4.098(6) . no
C11 C13 2.875(8) . no
C11 C8 2.296(9) . no
C11 C21 3.410(10) . no
C11 C9 2.259(8) . no
C12 C10 2.256(9) . no
C12 C9 2.258(8) . no
C12 C3 3.382(8) . no
C12 C13 3.041(8) . no
C12 C7 3.517(9) . no
C12 Si1 2.935(6) . no
C13 C6 2.863(9) . no
C13 C11 2.875(8) . no
C13 C15 2.607(8) . no
C13 C27 3.549(9) . no
C13 C12 3.041(8) . no
C13 C26 3.283(8) . no
C13 Cl1 3.169(6) . no
C13 C21 3.549(9) . no
C13 C7 3.025(9) . no
C13 C22 3.302(9) . no
C14 C25 3.255(8) . no
C14 Ti1 3.268(6) . no
C14 C22 3.028(9) . no
C14 C26 2.988(9) . no
C14 C23 3.299(9) . no
C16A C16A 3.59(2) 2_675 no
C16B C16B 3.48(5) 2_665 no
C16B C25 3.41(4) . no
C17A C23 3.464(16) . no
C18A C26 3.549(15) . no
C19 C21 2.278(9) . no
C19 C24 2.655(8) . no
C19 C25 3.329(9) . no
C19 C28 3.328(9) . no
C19 C22 2.274(9) . no
C20 C23 2.242(9) . no
C20 Cl1 3.183(7) . no
C20 Si2 2.887(7) . no
C20 C24 3.340(9) . no
C20 C22 2.254(9) . no
C20 C28 3.446(9) . no
C21 C10 3.516(9) . no
C21 C11 3.410(10) . no
C21 C13 3.549(9) . no
C21 C19 2.278(9) . no
C21 Cl1 3.144(7) . no
C21 C23 2.252(9) . no
C21 Ti1 4.092(7) . no
C22 C14 3.028(9) . no
C22 C20 2.254(9) . no
C22 C19 2.274(9) . no
C22 C13 3.302(9) . no
C23 C25 3.393(9) . no
C23 C17A 3.464(16) . no
C23 Si2 2.869(7) . no
C23 C24 3.302(8) . no
C23 C14 3.299(9) . no
C23 C20 2.242(9) . no
C23 C21 2.252(9) . no
C24 C19 2.655(8) . no
C24 C23 3.302(8) . no
C24 C26 2.280(10) . no
C24 C27 2.290(10) . no
C24 C20 3.340(9) . no
C25 Si2 2.897(7) . no
C25 C14 3.255(8) . no
C25 C28 2.252(9) . no
C25 C19 3.329(9) . no
C25 C23 3.393(9) . no
C25 C16B 3.41(4) . no
C25 C27 2.248(10) . no
C26 C18A 3.549(15) . no
C26 C24 2.280(10) . no
C26 C13 3.283(8) . no
C26 C14 2.988(9) . no
C26 C28 2.242(10) . no
C27 C25 2.248(10) . no
C27 C6 3.390(10) . no
C27 Cl1 3.160(6) . no
C27 Ti1 4.102(6) . no
C27 C13 3.549(9) . no
C27 C5 3.510(9) . no
C27 C24 2.290(10) . no
C28 C19 3.328(9) . no
C28 C25 2.252(9) . no
C28 Si2 2.886(7) . no
C28 C20 3.446(9) . no
C28 Cl1 3.189(6) . no
C28 C26 2.242(10) . no
C2 H18F 3.0000 2_675 no
C3 H4 2.1000 . no
C3 H7 2.1000 . no
C4 H5 2.0700 . no
C5 H4 2.0600 . no
C5 H27 2.7600 . no
C5 H6 2.1000 . no
C5 H1B 2.9100 2_676 no
C6 H27 2.8400 . no
C6 H7 2.0700 . no
C6 H1B 2.6900 2_676 no
C6 H5 2.1000 . no
C7 H20 2.9900 1_655 no
C7 H6 2.0800 . no
C7 H1B 2.9200 2_676 no
C8 H9 2.1000 . no
C8 H12 2.1000 . no
C9 H10 2.0800 . no
C10 H30A 2.8800 1_565 no
C10 H21 2.7500 . no
C10 H11 2.0900 . no
C10 H9 2.0700 . no
C11 H30A 2.8000 1_565 no
C11 H21 2.8500 . no
C11 H12 2.0700 . no
C11 H10 2.0900 . no
C12 H30A 2.9400 1_565 no
C12 H11 2.0800 . no
C13 H16B 2.9100 . no
C13 H17D 2.8800 . no
C13 H11 2.8400 . no
C13 H6 2.8300 . no
C13 H18D 3.0400 . no
C14 H22 2.9400 . no
C14 H26 2.8900 . no
C16A H16B 3.0500 2_675 no
C16B H16F 2.9800 2_665 no
C16B H25 2.8400 . no
C17A H23 2.9000 . no
C18A H26 2.9100 . no
C18B H22 2.9900 . no
C19 H23 2.0900 . no
C19 H17F 3.0100 1_455 no
C19 H20 2.0700 . no
C20 H7 2.9600 1_455 no
C20 H21 2.1000 . no
C21 H20 2.0900 . no
C21 H11 2.9100 . no
C21 H22 2.0700 . no
C22 H18E 2.9500 . no
C22 H11 2.9100 . no
C22 H17C 3.0900 . no
C22 H21 2.0700 . no
C22 H23 2.0800 . no
C23 H22 2.0800 . no
C23 H17C 3.0300 . no
C24 H28 2.1000 . no
C24 H1A 3.0500 1_545 no
C24 H25 2.1000 . no
C25 H16E 2.9300 . no
C25 H26 2.0700 . no
C26 H18A 2.9000 . no
C26 H6 2.8800 . no
C26 H16E 3.0000 . no
C26 H25 2.0700 . no
C26 H27 2.0700 . no
C26 H1A 2.9600 1_545 no
C27 H6 2.8800 . no
C27 H26 2.0600 . no
C27 H1A 2.7800 1_545 no
C27 H28 2.0800 . no
C28 H1A 2.8500 1_545 no
C28 H27 2.0900 . no
H1A C26 2.9600 1_565 no
H1A C27 2.7800 1_565 no
H1A C24 3.0500 1_565 no
H1A C28 2.8500 1_565 no
H1B C5 2.9100 2_676 no
H1B C6 2.6900 2_676 no
H1B C7 2.9200 2_676 no
H1C Cl1 2.7900 2_576 no
H2B H18F 2.1800 2_675 no
H2B H16A 2.5600 2_675 no
H2C H10 2.5700 1_655 no
H4 Cl1 2.9200 2_576 no
H5 H27 2.2800 . no
H6 C26 2.8800 . no
H6 H27 2.4600 . no
H6 C27 2.8800 . no
H6 H26 2.4500 . no
H7 C20 2.9600 1_655 no
H7 H20 2.5000 1_655 no
H9 Cl1 2.9300 2_576 no
H10 H2C 2.5700 1_455 no
H10 H21 2.2700 . no
H11 C22 2.9100 . no
H11 H21 2.4800 . no
H11 H22 2.4900 . no
H11 C21 2.9100 . no
H11 C13 2.8400 . no
H16A H17B 2.4400 . no
H16A H2B 2.5600 2_675 no
H16A H18C 2.4900 . no
H16B C13 2.9100 . no
H16B C16A 3.0500 2_675 no
H16B H18B 2.4600 . no
H16C H17C 2.5100 . no
H16D H18E 2.4500 . no
H16D H25 2.4400 . no
H16E H25 2.4300 . no
H16E C25 2.9300 . no
H16E C26 3.0000 . no
H16E H26 2.5700 . no
H16E H17F 2.4300 . no
H16F C16B 2.9800 2_665 no
H16F H17E 2.4000 . no
H16F H18F 2.5000 . no
H17A H18A 2.4500 . no
H17A H23 2.4700 . no
H17B H16A 2.4400 . no
H17B H18C 2.4700 . no
H17C C22 3.0900 . no
H17C C23 3.0300 . no
H17C H16C 2.5100 . no
H17C H23 2.5200 . no
H17D C13 2.8800 . no
H17D H18D 2.4200 . no
H17E H16F 2.4000 . no
H17E H18F 2.4600 . no
H17F H16E 2.4300 . no
H17F C19 3.0100 1_655 no
H18A C26 2.9000 . no
H18A H17A 2.4500 . no
H18A H26 2.3100 . no
H18B H16B 2.4600 . no
H18C H16A 2.4900 . no
H18C H17B 2.4700 . no
H18D C13 3.0400 . no
H18D H17D 2.4200 . no
H18E C22 2.9500 . no
H18E H22 2.3500 . no
H18E H16D 2.4500 . no
H18F H2B 2.1800 2_675 no
H18F C2 3.0000 2_675 no
H18F H16F 2.5000 . no
H18F H17E 2.4600 . no
H20 H7 2.5000 1_455 no
H20 C7 2.9900 1_455 no
H21 H10 2.2700 . no
H21 C10 2.7500 . no
H21 C11 2.8500 . no
H21 H11 2.4800 . no
H22 H18E 2.3500 . no
H22 H11 2.4900 . no
H22 C18B 2.9900 . no
H23 H17C 2.5200 . no
H23 C17A 2.9000 . no
H23 H17A 2.4700 . no
H25 H16E 2.4300 . no
H25 C16B 2.8400 . no
H25 H16D 2.4400 . no
H26 C14 2.8900 . no
H26 Ti2 3.0600 . no
H26 H18A 2.3100 . no
H26 C18A 2.9100 . no
H26 H6 2.4500 . no
H26 H29B 2.4600 1_655 no
H26 H16E 2.5700 . no
H27 Cl1 3.0400 . no
H27 Ti2 3.0500 . no
H27 H5 2.2800 . no
H27 C5 2.7600 . no
H27 C6 2.8400 . no
H27 H6 2.4600 . no
H28 Cl1 3.0700 . no
H29B H26 2.4600 1_455 no
H30A C12 2.9400 1_545 no
H30A C10 2.8800 1_545 no
H30A C11 2.8000 1_545 no

loop_
_geom_hbond_atom_site_label_D
_geom_hbond_atom_site_label_H
_geom_hbond_atom_site_label_A
_geom_hbond_site_symmetry_A
_geom_hbond_distance_DH
_geom_hbond_distance_HA
_geom_hbond_distance_DA
_geom_hbond_angle_DHA
_geom_hbond_publ_flag
C1 H1C Cl1 2_576 0.9600 2.7900 3.735(7) 167.00 no

loop_
_geom_torsion_atom_site_label_1
_geom_torsion_atom_site_label_2
_geom_torsion_atom_site_label_3
_geom_torsion_atom_site_label_4
_geom_torsion
_geom_torsion_publ_flag
C3 Ti1 Cl1 Ti2 -132.32(19) no
C4 Ti1 Cl1 Ti2 -135.40(17) no
C5 Ti1 Cl1 Ti2 -106.79(17) no
C6 Ti1 Cl1 Ti2 -79.12(17) no
C7 Ti1 Cl1 Ti2 -85.5(2) no
C8 Ti1 Cl1 Ti2 132.65(19) no
C9 Ti1 Cl1 Ti2 135.71(15) no
C10 Ti1 Cl1 Ti2 106.72(17) no
C11 Ti1 Cl1 Ti2 79.29(15) no
C12 Ti1 Cl1 Ti2 85.6(2) no
C13 Ti1 Cl1 Ti2 0.02(19) no
Cl1 Ti1 C3 Si1 -127.68(19) no
Cl1 Ti1 C3 C4 -5.4(4) no
Cl1 Ti1 C3 C7 107.6(4) no
C4 Ti1 C3 Si1 -122.3(5) no
C4 Ti1 C3 C7 113.0(5) no
C5 Ti1 C3 Si1 -158.1(4) no
C5 Ti1 C3 C4 -35.8(4) no
C5 Ti1 C3 C7 77.2(4) no
C6 Ti1 C3 Si1 161.4(4) no
C6 Ti1 C3 C4 -76.3(4) no
C6 Ti1 C3 C7 36.8(4) no
C7 Ti1 C3 Si1 124.7(5) no
C7 Ti1 C3 C4 -113.0(5) no
C8 Ti1 C3 Si1 -1.7(2) no
C8 Ti1 C3 C4 120.6(4) no
C8 Ti1 C3 C7 -126.4(4) no
C9 Ti1 C3 Si1 -31.3(2) no
C9 Ti1 C3 C4 91.0(4) no
C9 Ti1 C3 C7 -156.0(4) no
C10 Ti1 C3 Si1 -24.5(3) no
C10 Ti1 C3 C4 97.8(4) no
C10 Ti1 C3 C7 -149.2(4) no
C11 Ti1 C3 Si1 14.5(3) no
C11 Ti1 C3 C4 136.8(4) no
C11 Ti1 C3 C7 -110.2(4) no
C12 Ti1 C3 Si1 25.2(3) no
C12 Ti1 C3 C4 147.5(4) no
C12 Ti1 C3 C7 -99.5(4) no
C13 Ti1 C3 Si1 111.5(3) no
C13 Ti1 C3 C4 -126.3(4) no
C13 Ti1 C3 C7 -13.2(4) no
Cl1 Ti1 C4 C3 175.9(3) no
Cl1 Ti1 C4 C5 59.5(4) no
C3 Ti1 C4 C5 -116.4(6) no
C5 Ti1 C4 C3 116.4(6) no
C6 Ti1 C4 C3 79.8(4) no
C6 Ti1 C4 C5 -36.7(4) no
C7 Ti1 C4 C3 38.9(4) no
C7 Ti1 C4 C5 -77.5(4) no
C8 Ti1 C4 C3 -52.9(4) no
C8 Ti1 C4 C5 -169.3(4) no
C9 Ti1 C4 C3 -87.5(4) no
C9 Ti1 C4 C5 156.1(4) no
C10 Ti1 C4 C3 -102.3(4) no
C10 Ti1 C4 C5 141.3(4) no
C11 Ti1 C4 C3 -70.9(5) no
C11 Ti1 C4 C5 172.7(4) no
C12 Ti1 C4 C3 -38.0(4) no
C12 Ti1 C4 C5 -154.4(4) no
C13 Ti1 C4 C3 79.5(5) no
C13 Ti1 C4 C5 -36.9(5) no
Cl1 Ti1 C5 C4 -119.3(4) no
Cl1 Ti1 C5 C6 124.0(4) no
C3 Ti1 C5 C4 37.7(4) no
C3 Ti1 C5 C6 -79.1(4) no
C4 Ti1 C5 C6 -116.8(6) no
C6 Ti1 C5 C4 116.8(6) no
C7 Ti1 C5 C4 79.8(4) no
C7 Ti1 C5 C6 -37.0(4) no
C8 Ti1 C5 C4 12.4(5) no
C8 Ti1 C5 C6 -104.4(4) no
C9 Ti1 C5 C4 -27.4(5) no
C9 Ti1 C5 C6 -144.2(4) no
C10 Ti1 C5 C4 -60.2(5) no
C10 Ti1 C5 C6 -177.0(4) no
C12 Ti1 C5 C4 43.8(6) no
C12 Ti1 C5 C6 -73.0(6) no
C13 Ti1 C5 C4 153.7(4) no
C13 Ti1 C5 C6 37.0(4) no
Cl1 Ti1 C6 C5 -55.4(4) no
Cl1 Ti1 C6 C7 -171.5(4) no
C3 Ti1 C6 C5 78.1(4) no
C3 Ti1 C6 C7 -37.9(4) no
C4 Ti1 C6 C5 36.1(4) no
C4 Ti1 C6 C7 -79.9(4) no
C5 Ti1 C6 C7 -116.0(6) no
C7 Ti1 C6 C5 116.0(6) no
C8 Ti1 C6 C5 96.6(4) no
C8 Ti1 C6 C7 -19.4(5) no
C9 Ti1 C6 C5 57.1(5) no
C9 Ti1 C6 C7 -58.9(5) no
C11 Ti1 C6 C5 176.0(5) no
C11 Ti1 C6 C7 59.9(7) no
C12 Ti1 C6 C5 138.9(4) no
C12 Ti1 C6 C7 22.9(5) no
C13 Ti1 C6 C5 -144.1(4) no
C13 Ti1 C6 C7 99.9(4) no
Cl1 Ti1 C7 C3 -104.2(3) no
Cl1 Ti1 C7 C6 11.4(5) no
C3 Ti1 C7 C6 115.6(6) no
C4 Ti1 C7 C3 -38.8(3) no
C4 Ti1 C7 C6 76.7(4) no
C5 Ti1 C7 C3 -78.8(4) no
C5 Ti1 C7 C6 36.8(4) no
C6 Ti1 C7 C3 -115.6(6) no
C8 Ti1 C7 C3 48.2(4) no
C8 Ti1 C7 C6 163.7(4) no
C9 Ti1 C7 C3 27.6(4) no
C9 Ti1 C7 C6 143.2(4) no
C10 Ti1 C7 C3 53.6(6) no
C10 Ti1 C7 C6 169.2(4) no
C11 Ti1 C7 C3 94.9(4) no
C11 Ti1 C7 C6 -149.6(4) no
C12 Ti1 C7 C3 82.5(4) no
C12 Ti1 C7 C6 -162.0(4) no
C13 Ti1 C7 C3 168.6(4) no
C13 Ti1 C7 C6 -75.8(4) no
Cl1 Ti1 C8 Si1 126.89(19) no
Cl1 Ti1 C8 C9 5.4(4) no
Cl1 Ti1 C8 C12 -107.5(4) no
C3 Ti1 C8 Si1 1.7(2) no
C3 Ti1 C8 C9 -119.8(4) no
C3 Ti1 C8 C12 127.4(4) no
C4 Ti1 C8 Si1 31.1(3) no
C4 Ti1 C8 C9 -90.4(3) no
C4 Ti1 C8 C12 156.8(4) no
C5 Ti1 C8 Si1 24.4(3) no
C5 Ti1 C8 C9 -97.1(4) no
C5 Ti1 C8 C12 150.1(4) no
C6 Ti1 C8 Si1 -15.0(4) no
C6 Ti1 C8 C9 -136.6(3) no
C6 Ti1 C8 C12 110.6(4) no
C7 Ti1 C8 Si1 -25.7(3) no
C7 Ti1 C8 C9 -147.2(4) no
C7 Ti1 C8 C12 100.0(4) no
C9 Ti1 C8 Si1 121.5(4) no
C9 Ti1 C8 C12 -112.8(5) no
C10 Ti1 C8 Si1 157.9(3) no
C10 Ti1 C8 C9 36.4(3) no
C10 Ti1 C8 C12 -76.4(4) no
C11 Ti1 C8 Si1 -161.9(4) no
C11 Ti1 C8 C9 76.5(4) no
C11 Ti1 C8 C12 -36.3(4) no
C12 Ti1 C8 Si1 -125.7(5) no
C12 Ti1 C8 C9 112.8(5) no
C13 Ti1 C8 Si1 -111.7(3) no
C13 Ti1 C8 C9 126.8(3) no
C13 Ti1 C8 C12 14.0(4) no
Cl1 Ti1 C9 C8 -176.0(3) no
Cl1 Ti1 C9 C10 -60.1(4) no
C3 Ti1 C9 C8 53.5(3) no
C3 Ti1 C9 C10 169.3(4) no
C4 Ti1 C9 C8 88.3(3) no
C4 Ti1 C9 C10 -155.9(4) no
C5 Ti1 C9 C8 102.8(4) no
C5 Ti1 C9 C10 -141.3(4) no
C6 Ti1 C9 C8 71.0(5) no
C6 Ti1 C9 C10 -173.2(4) no
C7 Ti1 C9 C8 38.1(4) no
C7 Ti1 C9 C10 154.0(4) no
C8 Ti1 C9 C10 115.8(5) no
C10 Ti1 C9 C8 -115.8(5) no
C11 Ti1 C9 C8 -79.5(4) no
C11 Ti1 C9 C10 36.3(4) no
C12 Ti1 C9 C8 -39.0(3) no
C12 Ti1 C9 C10 76.8(4) no
C13 Ti1 C9 C8 -78.7(4) no
C13 Ti1 C9 C10 37.1(5) no
Cl1 Ti1 C10 C9 119.0(4) no
Cl1 Ti1 C10 C11 -124.1(4) no
C3 Ti1 C10 C9 -12.3(4) no
C3 Ti1 C10 C11 104.6(4) no
C4 Ti1 C10 C9 27.7(4) no
C4 Ti1 C10 C11 144.5(4) no
C5 Ti1 C10 C9 60.3(5) no
C5 Ti1 C10 C11 177.2(4) no
C7 Ti1 C10 C9 -44.4(6) no
C7 Ti1 C10 C11 72.5(6) no
C8 Ti1 C10 C9 -37.8(3) no
C8 Ti1 C10 C11 79.1(4) no
C9 Ti1 C10 C11 116.9(5) no
C11 Ti1 C10 C9 -116.9(5) no
C12 Ti1 C10 C9 -79.9(4) no
C12 Ti1 C10 C11 37.0(4) no
C13 Ti1 C10 C9 -153.7(4) no
C13 Ti1 C10 C11 -36.8(4) no
Cl1 Ti1 C11 C10 55.7(4) no
Cl1 Ti1 C11 C12 171.5(3) no
C3 Ti1 C11 C10 -96.2(4) no
C3 Ti1 C11 C12 19.7(4) no
C4 Ti1 C11 C10 -56.6(6) no
C4 Ti1 C11 C12 59.3(5) no
C6 Ti1 C11 C10 -175.9(5) no
C6 Ti1 C11 C12 -60.0(6) no
C7 Ti1 C11 C10 -138.6(4) no
C7 Ti1 C11 C12 -22.7(4) no
C8 Ti1 C11 C10 -78.2(4) no
C8 Ti1 C11 C12 37.6(3) no
C9 Ti1 C11 C10 -36.4(3) no
C9 Ti1 C11 C12 79.5(4) no
C10 Ti1 C11 C12 115.9(5) no
C12 Ti1 C11 C10 -115.9(5) no
C13 Ti1 C11 C10 144.2(4) no
C13 Ti1 C11 C12 -99.9(4) no
Cl1 Ti1 C12 C8 104.9(4) no
Cl1 Ti1 C12 C11 -11.3(4) no
C3 Ti1 C12 C8 -47.3(4) no
C3 Ti1 C12 C11 -163.5(4) no
C4 Ti1 C12 C8 -26.8(4) no
C4 Ti1 C12 C11 -143.0(3) no
C5 Ti1 C12 C8 -52.5(6) no
C5 Ti1 C12 C11 -168.6(4) no
C6 Ti1 C12 C8 -94.4(4) no
C6 Ti1 C12 C11 149.5(4) no
C7 Ti1 C12 C8 -81.8(4) no
C7 Ti1 C12 C11 162.0(4) no
C8 Ti1 C12 C11 -116.2(5) no
C9 Ti1 C12 C8 38.9(3) no
C9 Ti1 C12 C11 -77.3(4) no
C10 Ti1 C12 C8 79.4(4) no
C10 Ti1 C12 C11 -36.8(3) no
C11 Ti1 C12 C8 116.2(5) no
C13 Ti1 C12 C8 -167.9(4) no
C13 Ti1 C12 C11 75.9(4) no
Cl1 Ti1 C13 Ti2 0.00(19) no
C3 Ti1 C13 Ti2 139.3(2) no
C4 Ti1 C13 Ti2 98.7(3) no
C5 Ti1 C13 Ti2 78.7(3) no
C6 Ti1 C13 Ti2 98.5(3) no
C7 Ti1 C13 Ti2 131.8(3) no
C8 Ti1 C13 Ti2 -140.1(2) no
C9 Ti1 C13 Ti2 -99.9(3) no
C10 Ti1 C13 Ti2 -79.6(3) no
C11 Ti1 C13 Ti2 -99.2(3) no
C12 Ti1 C13 Ti2 -132.2(3) no
C13 Ti2 Cl1 Ti1 -0.02(16) no
C14 Ti2 Cl1 Ti1 0.30(17) no
C19 Ti2 Cl1 Ti1 -143.43(16) no
C20 Ti2 Cl1 Ti1 -133.12(18) no
C21 Ti2 Cl1 Ti1 -98.79(17) no
C22 Ti2 Cl1 Ti1 -84.69(17) no
C23 Ti2 Cl1 Ti1 -110.6(2) no
C24 Ti2 Cl1 Ti1 143.52(18) no
C25 Ti2 Cl1 Ti1 109.6(2) no
C26 Ti2 Cl1 Ti1 84.29(17) no
C27 Ti2 Cl1 Ti1 98.76(19) no
C28 Ti2 Cl1 Ti1 132.8(2) no
Cl1 Ti2 C13 Ti1 0.00(18) no
Cl1 Ti2 C13 C14 179.4(4) no
C14 Ti2 C13 Ti1 -179.4(5) no
C19 Ti2 C13 Ti1 115.0(3) no
C19 Ti2 C13 C14 -65.5(5) no
C20 Ti2 C13 Ti1 69.1(3) no
C20 Ti2 C13 C14 -111.5(4) no
C21 Ti2 C13 Ti1 76.2(3) no
C21 Ti2 C13 C14 -104.3(4) no
C22 Ti2 C13 Ti1 107.5(3) no
C22 Ti2 C13 C14 -73.1(4) no
C23 Ti2 C13 Ti1 131.1(2) no
C23 Ti2 C13 C14 -49.5(4) no
C24 Ti2 C13 Ti1 -116.7(3) no
C24 Ti2 C13 C14 62.8(5) no
C25 Ti2 C13 Ti1 -131.7(2) no
C25 Ti2 C13 C14 47.7(4) no
C26 Ti2 C13 Ti1 -107.7(3) no
C26 Ti2 C13 C14 71.7(4) no
C27 Ti2 C13 Ti1 -76.7(3) no
C27 Ti2 C13 C14 102.7(4) no
C28 Ti2 C13 Ti1 -69.7(3) no
C28 Ti2 C13 C14 109.7(4) no
Cl1 Ti2 C14 C13 -0.6(4) no
Cl1 Ti2 C14 C15 178.9(6) no
C13 Ti2 C14 C15 179.5(9) no
C19 Ti2 C14 C13 138.5(4) no
C19 Ti2 C14 C15 -42.0(8) no
C20 Ti2 C14 C13 97.3(4) no
C20 Ti2 C14 C15 -83.2(8) no
C21 Ti2 C14 C13 81.1(4) no
C21 Ti2 C14 C15 -99.4(7) no
C22 Ti2 C14 C13 103.3(4) no
C22 Ti2 C14 C15 -77.3(7) no
C23 Ti2 C14 C13 134.8(4) no
C23 Ti2 C14 C15 -45.7(7) no
C24 Ti2 C14 C13 -140.0(4) no
C24 Ti2 C14 C15 39.5(8) no
C25 Ti2 C14 C13 -136.0(4) no
C25 Ti2 C14 C15 43.5(7) no
C26 Ti2 C14 C13 -104.3(4) no
C26 Ti2 C14 C15 75.2(7) no
C27 Ti2 C14 C13 -82.6(4) no
C27 Ti2 C14 C15 96.9(7) no
C28 Ti2 C14 C13 -98.5(4) no
C28 Ti2 C14 C15 81.0(8) no
Cl1 Ti2 C19 Si2 -105.4(2) no
Cl1 Ti2 C19 C20 18.6(4) no
Cl1 Ti2 C19 C23 132.7(3) no
C13 Ti2 C19 Si2 149.6(3) no
C13 Ti2 C19 C20 -86.5(5) no
C13 Ti2 C19 C23 27.7(5) no
C14 Ti2 C19 Si2 115.2(3) no
C14 Ti2 C19 C20 -120.8(4) no
C14 Ti2 C19 C23 -6.6(4) no
C20 Ti2 C19 Si2 -124.0(5) no
C20 Ti2 C19 C23 114.2(5) no
C21 Ti2 C19 Si2 -161.6(4) no
C21 Ti2 C19 C20 -37.6(4) no
C21 Ti2 C19 C23 76.6(4) no
C22 Ti2 C19 Si2 158.8(3) no
C22 Ti2 C19 C20 -77.3(4) no
C22 Ti2 C19 C23 36.9(4) no
C23 Ti2 C19 Si2 121.8(5) no
C23 Ti2 C19 C20 -114.2(5) no
C24 Ti2 C19 Si2 1.1(2) no
C24 Ti2 C19 C20 125.1(4) no
C24 Ti2 C19 C23 -120.7(4) no
C25 Ti2 C19 Si2 29.2(3) no
C25 Ti2 C19 C20 153.2(4) no
C25 Ti2 C19 C23 -92.6(4) no
C26 Ti2 C19 Si2 20.5(3) no
C26 Ti2 C19 C20 144.5(4) no
C26 Ti2 C19 C23 -101.3(4) no
C27 Ti2 C19 Si2 -16.9(3) no
C27 Ti2 C19 C20 107.1(4) no
C27 Ti2 C19 C23 -138.7(4) no
C28 Ti2 C19 Si2 -26.8(3) no
C28 Ti2 C19 C20 97.2(4) no
C28 Ti2 C19 C23 -148.6(4) no
Cl1 Ti2 C20 C19 -162.5(4) no
Cl1 Ti2 C20 C21 82.6(4) no
C13 Ti2 C20 C19 127.7(4) no
C13 Ti2 C20 C21 12.8(5) no
C14 Ti2 C20 C19 85.6(4) no
C14 Ti2 C20 C21 -29.2(5) no
C19 Ti2 C20 C21 -114.9(6) no
C21 Ti2 C20 C19 114.9(6) no
C22 Ti2 C20 C19 78.4(4) no
C22 Ti2 C20 C21 -36.4(4) no
C23 Ti2 C20 C19 37.9(4) no
C23 Ti2 C20 C21 -76.9(4) no
C24 Ti2 C20 C19 -48.8(4) no
C24 Ti2 C20 C21 -163.7(4) no
C25 Ti2 C20 C19 -30.3(4) no
C25 Ti2 C20 C21 -145.2(4) no
C26 Ti2 C20 C19 -57.6(5) no
C26 Ti2 C20 C21 -172.4(4) no
C27 Ti2 C20 C19 -94.5(4) no
C27 Ti2 C20 C21 150.6(4) no
C28 Ti2 C20 C19 -82.8(4) no
C28 Ti2 C20 C21 162.3(4) no
Cl1 Ti2 C21 C20 -90.4(4) no
Cl1 Ti2 C21 C22 154.3(4) no
C13 Ti2 C21 C20 -170.1(4) no
C13 Ti2 C21 C22 74.6(4) no
C14 Ti2 C21 C20 158.8(4) no
C14 Ti2 C21 C22 43.5(4) no
C19 Ti2 C21 C20 37.5(4) no
C19 Ti2 C21 C22 -77.8(4) no
C20 Ti2 C21 C22 -115.3(6) no
C22 Ti2 C21 C20 115.3(6) no
C23 Ti2 C21 C20 78.8(4) no
C23 Ti2 C21 C22 -36.5(4) no
C24 Ti2 C21 C20 19.0(5) no
C24 Ti2 C21 C22 -96.3(4) no
C25 Ti2 C21 C20 55.0(6) no
C25 Ti2 C21 C22 -60.3(6) no
C27 Ti2 C21 C20 -54.4(6) no
C27 Ti2 C21 C22 -169.7(4) no
C28 Ti2 C21 C20 -21.5(5) no
C28 Ti2 C21 C22 -136.8(4) no
Cl1 Ti2 C22 C21 -26.3(4) no
Cl1 Ti2 C22 C23 -143.1(3) no
C13 Ti2 C22 C21 -106.5(4) no
C13 Ti2 C22 C23 136.7(4) no
C14 Ti2 C22 C21 -136.9(4) no
C14 Ti2 C22 C23 106.3(4) no
C19 Ti2 C22 C21 79.1(4) no
C19 Ti2 C22 C23 -37.7(4) no
C20 Ti2 C22 C21 37.8(4) no
C20 Ti2 C22 C23 -79.0(4) no
C21 Ti2 C22 C23 -116.8(6) no
C23 Ti2 C22 C21 116.8(6) no
C24 Ti2 C22 C21 102.5(4) no
C24 Ti2 C22 C23 -14.3(5) no
C25 Ti2 C22 C21 141.6(4) no
C25 Ti2 C22 C23 24.8(5) no
C26 Ti2 C22 C21 172.0(4) no
C26 Ti2 C22 C23 55.2(6) no
C28 Ti2 C22 C21 69.9(5) no
C28 Ti2 C22 C23 -46.9(5) no
Cl1 Ti2 C23 C19 -65.1(4) no
Cl1 Ti2 C23 C22 50.0(4) no
C13 Ti2 C23 C19 -162.3(3) no
C13 Ti2 C23 C22 -47.2(4) no
C14 Ti2 C23 C19 174.5(4) no
C14 Ti2 C23 C22 -70.5(4) no
C19 Ti2 C23 C22 115.1(5) no
C20 Ti2 C23 C19 -37.8(4) no
C20 Ti2 C23 C22 77.3(4) no
C21 Ti2 C23 C19 -79.2(4) no
C21 Ti2 C23 C22 35.9(4) no
C22 Ti2 C23 C19 -115.1(5) no
C24 Ti2 C23 C19 52.3(4) no
C24 Ti2 C23 C22 167.4(4) no
C25 Ti2 C23 C19 86.3(4) no
C25 Ti2 C23 C22 -158.7(4) no
C26 Ti2 C23 C19 98.5(4) no
C26 Ti2 C23 C22 -146.5(4) no
C27 Ti2 C23 C19 65.3(5) no
C27 Ti2 C23 C22 -179.7(4) no
C28 Ti2 C23 C19 35.5(4) no
C28 Ti2 C23 C22 150.6(4) no
Cl1 Ti2 C24 Si2 103.9(2) no
Cl1 Ti2 C24 C25 -132.2(3) no
Cl1 Ti2 C24 C28 -19.0(4) no
C13 Ti2 C24 Si2 -149.7(3) no
C13 Ti2 C24 C25 -25.9(5) no
C13 Ti2 C24 C28 87.4(5) no
C14 Ti2 C24 Si2 -116.7(3) no
C14 Ti2 C24 C25 7.1(5) no
C14 Ti2 C24 C28 120.4(4) no
C19 Ti2 C24 Si2 -1.1(2) no
C19 Ti2 C24 C25 122.7(4) no
C19 Ti2 C24 C28 -124.0(4) no
C20 Ti2 C24 Si2 25.9(3) no
C20 Ti2 C24 C25 149.7(4) no
C20 Ti2 C24 C28 -97.0(4) no
C21 Ti2 C24 Si2 15.5(3) no
C21 Ti2 C24 C25 139.3(4) no
C21 Ti2 C24 C28 -107.4(4) no
C22 Ti2 C24 Si2 -21.9(3) no
C22 Ti2 C24 C25 101.9(4) no
C22 Ti2 C24 C28 -144.8(4) no
C23 Ti2 C24 Si2 -29.7(3) no
C23 Ti2 C24 C25 94.2(4) no
C23 Ti2 C24 C28 -152.6(4) no
C25 Ti2 C24 Si2 -123.9(5) no
C25 Ti2 C24 C28 113.3(6) no
C26 Ti2 C24 Si2 -160.5(4) no
C26 Ti2 C24 C25 -36.7(4) no
C26 Ti2 C24 C28 76.6(4) no
C27 Ti2 C24 Si2 160.1(4) no
C27 Ti2 C24 C25 -76.1(4) no
C27 Ti2 C24 C28 37.2(4) no
C28 Ti2 C24 Si2 122.9(5) no
C28 Ti2 C24 C25 -113.3(6) no
Cl1 Ti2 C25 C24 66.6(4) no
Cl1 Ti2 C25 C26 -48.6(5) no
C13 Ti2 C25 C24 163.5(3) no
C13 Ti2 C25 C26 48.3(4) no
C14 Ti2 C25 C24 -174.0(4) no
C14 Ti2 C25 C26 70.9(4) no
C19 Ti2 C25 C24 -50.7(4) no
C19 Ti2 C25 C26 -165.9(4) no
C20 Ti2 C25 C24 -34.5(4) no
C20 Ti2 C25 C26 -149.7(4) no
C21 Ti2 C25 C24 -65.1(5) no
C21 Ti2 C25 C26 179.7(4) no
C22 Ti2 C25 C24 -97.6(4) no
C22 Ti2 C25 C26 147.2(4) no
C23 Ti2 C25 C24 -84.4(4) no
C23 Ti2 C25 C26 160.4(4) no
C24 Ti2 C25 C26 -115.2(6) no
C26 Ti2 C25 C24 115.2(6) no
C27 Ti2 C25 C24 79.6(4) no
C27 Ti2 C25 C26 -35.6(4) no
C28 Ti2 C25 C24 38.7(4) no
C28 Ti2 C25 C26 -76.6(4) no
Cl1 Ti2 C26 C25 144.4(4) no
Cl1 Ti2 C26 C27 27.2(4) no
C13 Ti2 C26 C25 -135.5(4) no
C13 Ti2 C26 C27 107.3(4) no
C14 Ti2 C26 C25 -105.3(4) no
C14 Ti2 C26 C27 137.5(4) no
C19 Ti2 C26 C25 16.2(5) no
C19 Ti2 C26 C27 -101.0(4) no
C20 Ti2 C26 C25 48.5(6) no
C20 Ti2 C26 C27 -68.7(5) no
C22 Ti2 C26 C25 -54.0(6) no
C22 Ti2 C26 C27 -171.2(4) no
C23 Ti2 C26 C25 -22.8(5) no
C23 Ti2 C26 C27 -140.0(4) no
C24 Ti2 C26 C25 37.9(4) no
C24 Ti2 C26 C27 -79.3(4) no
C25 Ti2 C26 C27 -117.2(6) no
C27 Ti2 C26 C25 117.2(6) no
C28 Ti2 C26 C25 79.9(4) no
C28 Ti2 C26 C27 -37.3(4) no
Cl1 Ti2 C27 C26 -153.5(4) no
Cl1 Ti2 C27 C28 90.5(3) no
C13 Ti2 C27 C26 -73.8(4) no
C13 Ti2 C27 C28 170.2(4) no
C14 Ti2 C27 C26 -42.6(4) no
C14 Ti2 C27 C28 -158.6(3) no
C19 Ti2 C27 C26 98.0(4) no
C19 Ti2 C27 C28 -18.1(4) no
C20 Ti2 C27 C26 137.6(4) no
C20 Ti2 C27 C28 21.5(4) no
C21 Ti2 C27 C26 170.5(4) no
C21 Ti2 C27 C28 54.5(6) no
C23 Ti2 C27 C26 62.3(6) no
C23 Ti2 C27 C28 -53.7(5) no
C24 Ti2 C27 C26 77.9(4) no
C24 Ti2 C27 C28 -38.1(3) no
C25 Ti2 C27 C26 36.3(4) no
C25 Ti2 C27 C28 -79.7(4) no
C26 Ti2 C27 C28 -116.0(5) no
C28 Ti2 C27 C26 116.0(5) no
Cl1 Ti2 C28 C24 162.3(4) no
Cl1 Ti2 C28 C27 -82.9(3) no
C13 Ti2 C28 C24 -127.4(4) no
C13 Ti2 C28 C27 -12.7(5) no
C14 Ti2 C28 C24 -85.6(5) no
C14 Ti2 C28 C27 29.1(5) no
C19 Ti2 C28 C24 49.7(4) no
C19 Ti2 C28 C27 164.4(4) no
C20 Ti2 C28 C24 83.0(4) no
C20 Ti2 C28 C27 -162.3(4) no
C21 Ti2 C28 C24 94.8(4) no
C21 Ti2 C28 C27 -150.5(4) no
C22 Ti2 C28 C24 57.2(6) no
C22 Ti2 C28 C27 172.0(4) no
C23 Ti2 C28 C24 30.9(5) no
C23 Ti2 C28 C27 145.6(4) no
C24 Ti2 C28 C27 114.7(6) no
C25 Ti2 C28 C24 -38.4(4) no
C25 Ti2 C28 C27 76.4(4) no
C26 Ti2 C28 C24 -78.7(4) no
C26 Ti2 C28 C27 36.0(4) no
C27 Ti2 C28 C24 -114.7(6) no
C8 Si1 C3 Ti1 2.0(3) no
C3 Si1 C8 C9 73.7(5) no
C3 Si1 C8 C12 -77.4(5) no
C1 Si1 C3 C7 -168.6(5) no
C2 Si1 C3 Ti1 -114.8(3) no
C2 Si1 C3 C4 169.3(5) no
C2 Si1 C3 C7 -40.1(6) no
C8 Si1 C3 C4 -73.8(5) no
C8 Si1 C3 C7 76.8(6) no
C1 Si1 C8 Ti1 -117.5(3) no
C1 Si1 C8 C9 -41.8(6) no
C1 Si1 C8 C12 167.1(5) no
C2 Si1 C8 Ti1 113.3(3) no
C2 Si1 C8 C9 -171.0(5) no
C2 Si1 C8 C12 37.9(6) no
C3 Si1 C8 Ti1 -2.0(3) no
C1 Si1 C3 Ti1 116.7(3) no
C1 Si1 C3 C4 40.9(6) no
C24 Si2 C19 Ti2 -1.3(3) no
C24 Si2 C19 C20 -77.4(6) no
C24 Si2 C19 C23 75.8(5) no
C29 Si2 C19 Ti2 113.9(4) no
C19 Si2 C24 C25 -75.3(5) no
C29 Si2 C19 C20 37.9(7) no
C29 Si2 C19 C23 -169.0(6) no
C30 Si2 C19 Ti2 -117.8(4) no
C30 Si2 C19 C20 166.1(6) no
C30 Si2 C19 C23 -40.7(6) no
C19 Si2 C24 Ti2 1.3(3) no
C30 Si2 C24 C28 -169.6(5) no
C19 Si2 C24 C28 76.3(5) no
C29 Si2 C24 Ti2 -114.9(3) no
C29 Si2 C24 C25 168.5(5) no
C29 Si2 C24 C28 -40.0(6) no
C30 Si2 C24 Ti2 115.4(3) no
C30 Si2 C24 C25 38.8(6) no
Ti1 C3 C4 C5 67.5(5) no
Si1 C3 C4 Ti1 90.9(4) no
Si1 C3 C7 C6 -157.4(5) no
C4 C3 C7 Ti1 65.4(4) no
C4 C3 C7 C6 -2.4(7) no
C7 C3 C4 C5 2.8(7) no
Si1 C3 C4 C5 158.4(5) no
C7 C3 C4 Ti1 -64.8(4) no
Ti1 C3 C7 C6 -67.8(5) no
Si1 C3 C7 Ti1 -89.5(5) no
Ti1 C4 C5 C6 63.3(5) no
C3 C4 C5 C6 -2.1(8) no
C3 C4 C5 Ti1 -65.4(4) no
Ti1 C5 C6 C7 62.9(5) no
C4 C5 C6 C7 0.5(8) no
C4 C5 C6 Ti1 -62.4(5) no
C5 C6 C7 Ti1 -65.2(5) no
Ti1 C6 C7 C3 66.4(4) no
C5 C6 C7 C3 1.2(8) no
Si1 C8 C9 C10 -158.7(4) no
C12 C8 C9 Ti1 65.5(4) no
Ti1 C8 C12 C11 67.2(4) no
Si1 C8 C12 Ti1 89.5(4) no
C12 C8 C9 C10 -2.3(6) no
C9 C8 C12 Ti1 -65.7(4) no
C9 C8 C12 C11 1.5(6) no
Si1 C8 C9 Ti1 -91.0(4) no
Si1 C8 C12 C11 156.7(5) no
Ti1 C8 C9 C10 -67.8(4) no
Ti1 C9 C10 C11 -63.5(4) no
C8 C9 C10 Ti1 65.7(4) no
C8 C9 C10 C11 2.2(7) no
Ti1 C10 C11 C12 -63.5(4) no
C9 C10 C11 C12 -1.3(7) no
C9 C10 C11 Ti1 62.2(4) no
C10 C11 C12 Ti1 65.4(4) no
C10 C11 C12 C8 -0.2(7) no
Ti1 C11 C12 C8 -65.6(4) no
Ti2 C13 C14 C15 -179.5(9) no
C13 C14 C15 C17A -151.8(10) no
C13 C14 C15 C18A 88.8(11) no
C13 C14 C15 C16A -30.0(12) no
Ti2 C14 C15 C18A -90.5(10) no
Ti2 C14 C15 C17A 29.0(11) no
Ti2 C14 C15 C16A 150.7(8) no
Ti2 C19 C20 C21 68.2(5) no
Si2 C19 C20 Ti2 90.7(5) no
Si2 C19 C20 C21 159.0(5) no
C23 C19 C20 Ti2 -66.1(4) no
C23 C19 C20 C21 2.2(7) no
Ti2 C19 C23 C22 -68.2(5) no
Si2 C19 C23 Ti2 -91.9(4) no
C20 C19 C23 Ti2 65.5(4) no
C20 C19 C23 C22 -2.7(7) no
Si2 C19 C23 C22 -160.0(5) no
C19 C20 C21 C22 -0.9(8) no
Ti2 C20 C21 C22 66.1(5) no
C19 C20 C21 Ti2 -67.0(5) no
C20 C21 C22 Ti2 -63.4(5) no
Ti2 C21 C22 C23 62.6(5) no
C20 C21 C22 C23 -0.8(8) no
C21 C22 C23 Ti2 -63.8(5) no
Ti2 C22 C23 C19 66.0(4) no
C21 C22 C23 C19 2.2(8) no
Si2 C24 C25 C26 159.1(5) no
Ti2 C24 C25 C26 67.9(4) no
Si2 C24 C25 Ti2 91.2(4) no
C25 C24 C28 C27 -3.2(7) no
Ti2 C24 C28 C27 -68.9(4) no
C28 C24 C25 Ti2 -64.8(4) no
C28 C24 C25 C26 3.1(7) no
C25 C24 C28 Ti2 65.7(4) no
Si2 C24 C28 Ti2 -90.6(4) no
Si2 C24 C28 C27 -159.4(5) no
C24 C25 C26 Ti2 -66.1(4) no
Ti2 C25 C26 C27 64.1(4) no
C24 C25 C26 C27 -1.9(7) no
Ti2 C26 C27 C28 62.7(4) no
C25 C26 C27 Ti2 -62.8(4) no
C25 C26 C27 C28 -0.1(7) no
Ti2 C27 C28 C24 67.4(4) no
C26 C27 C28 Ti2 -65.4(4) no
C26 C27 C28 C24 2.1(7) no
